data_2231003
loop_
_publ_author_name
'Amarante, Tatiana R.'
'Gon\,calves, Isabel S.'
'Almeida Paz, Filipe A.'

_publ_section_title
;
 4,4'-Di-<i>tert</i>-butyl-2,2'-dipyridinium dichloride
;
_journal_coeditor_code BT5558
_journal_issue 8
_journal_name_full 'Acta Crystallographica Section E'
_journal_page_first o1903
_journal_page_last o1904
_journal_paper_doi 10.1107/S1600536811025529
_journal_volume 67
_journal_year 2011
_chemical_formula_iupac 'C18 H26 N2 2+, 2Cl -'
_chemical_formula_moiety 'C18 H26 N2 2+, 2(Cl -)'
_chemical_formula_sum 'C18 H26 Cl2 N2'
_chemical_formula_weight 341.31
_chemical_name_systematic
;
4,4'-Di-<i>tert</i>-butyl-2,2'-dipyridinium dichloride
;
_space_group_IT_number 2
_symmetry_cell_setting triclinic
_symmetry_space_group_name_Hall '-P 1'
_symmetry_space_group_name_H-M 'P -1'
_atom_sites_solution_hydrogens geom
_atom_sites_solution_primary direct
_atom_sites_solution_secondary difmap
_cell_angle_alpha 89.633(8)
_cell_angle_beta 79.049(7)
_cell_angle_gamma 75.915(7)
_cell_formula_units_Z 1
_cell_length_a 5.9017(8)
_cell_length_b 6.1949(8)
_cell_length_c 13.0758(17)
_cell_measurement_reflns_used 3784
_cell_measurement_temperature 150(2)
_cell_measurement_theta_max 28.84
_cell_measurement_theta_min 3.18
_cell_volume 454.84(11)
_computing_cell_refinement 'SAINT-Plus (Bruker, 2005)'
_computing_data_collection 'APEX2 (Bruker, 2006)'
_computing_data_reduction 'SAINT-Plus (Bruker, 2005)'
_computing_molecular_graphics 'DIAMOND (Brandenburg, 2009)'
_computing_publication_material 'SHELXTL (Sheldrick, 2008)'
_computing_structure_refinement 'SHELXTL (Sheldrick, 2008)'
_computing_structure_solution 'SHELXTL (Sheldrick, 2008)'
_diffrn_ambient_temperature 150(2)
_diffrn_measured_fraction_theta_full 0.985
_diffrn_measured_fraction_theta_max 0.985
_diffrn_measurement_device_type 'Bruker X8 KappaCCD APEXII'
_diffrn_measurement_method '\w and \f'
_diffrn_radiation_monochromator graphite
_diffrn_radiation_source 'fine-focus sealed tube'
_diffrn_radiation_type MoK\a
_diffrn_radiation_wavelength 0.71073
_diffrn_reflns_av_R_equivalents 0.0742
_diffrn_reflns_av_sigmaI/netI 0.0580
_diffrn_reflns_limit_h_max 7
_diffrn_reflns_limit_h_min -7
_diffrn_reflns_limit_k_max 8
_diffrn_reflns_limit_k_min -8
_diffrn_reflns_limit_l_max 16
_diffrn_reflns_limit_l_min -16
_diffrn_reflns_number 14551
_diffrn_reflns_theta_full 27.47
_diffrn_reflns_theta_max 27.47
_diffrn_reflns_theta_min 3.63
_diffrn_standards_number 0
_exptl_absorpt_coefficient_mu 0.356
_exptl_absorpt_correction_T_max 0.9894
_exptl_absorpt_correction_T_min 0.9585
_exptl_absorpt_correction_type multi-scan
_exptl_absorpt_process_details
;
(SADABS; Sheldrick, 1998)
;
_exptl_crystal_colour Colourless
_exptl_crystal_density_diffrn 1.246
_exptl_crystal_density_method 'not measured'
_exptl_crystal_description Block
_exptl_crystal_F_000 182
_exptl_crystal_size_max 0.12
_exptl_crystal_size_mid 0.03
_exptl_crystal_size_min 0.03
_refine_diff_density_max 0.720
_refine_diff_density_min -0.387
_refine_ls_extinction_method none
_refine_ls_goodness_of_fit_ref 1.252
_refine_ls_hydrogen_treatment mixed
_refine_ls_matrix_type full
_refine_ls_number_parameters 107
_refine_ls_number_reflns 2054
_refine_ls_number_restraints 1
_refine_ls_restrained_S_all 1.252
_refine_ls_R_factor_all 0.1059
_refine_ls_R_factor_gt 0.0827
_refine_ls_shift/su_max 0.000
_refine_ls_shift/su_mean 0.000
_refine_ls_structure_factor_coef Fsqd
_refine_ls_weighting_details 'calc w=1/[\s^2^(Fo^2^)+(0.0000P)^2^+2.3813P] where P=(Fo^2^+2Fc^2^)/3'
_refine_ls_weighting_scheme calc
_refine_ls_wR_factor_gt 0.1782
_refine_ls_wR_factor_ref 0.1882
_reflns_number_gt 1654
_reflns_number_total 2054
_reflns_threshold_expression I>2\s(I)
_cod_data_source_file bt5558.cif
_cod_data_source_block I
_cod_original_cell_volume 454.84(10)
_cod_database_code 2231003
_cod_database_fobs_code 2231003

loop_
_symmetry_equiv_pos_as_xyz
'x, y, z'
'-x, -y, -z'

loop_
_atom_site_type_symbol
_atom_site_label
_atom_site_fract_x
_atom_site_fract_y
_atom_site_fract_z
_atom_site_U_iso_or_equiv
_atom_site_adp_type
_atom_site_calc_flag
_atom_site_refinement_flags
_atom_site_occupancy
_atom_site_symmetry_multiplicity
Cl Cl1 -0.5222(2) 0.2342(2) 1.16162(10) 0.0234(3) Uani d . 1 1
N N1 -0.1611(7) 0.2931(6) 0.9791(3) 0.0167(8) Uani d D 1 1
H H1 -0.253(8) 0.281(9) 1.046(2) 0.025 Uiso d D 1 1
C C1 -0.1874(8) 0.1531(8) 0.9071(4) 0.0189(10) Uani d . 1 1
H H1A -0.2924 0.0589 0.9262 0.023 Uiso calc R 1 1
C C2 -0.0648(8) 0.1433(8) 0.8057(4) 0.0195(10) Uani d . 1 1
H H2A -0.0832 0.0419 0.7555 0.023 Uiso calc R 1 1
C C3 0.0868(8) 0.2843(7) 0.7777(4) 0.0164(9) Uani d . 1 1
C C4 0.1157(8) 0.4233(8) 0.8556(4) 0.0196(10) Uani d . 1 1
H H4A 0.2225 0.5166 0.8387 0.024 Uiso calc R 1 1
C C5 -0.0083(8) 0.4275(7) 0.9569(3) 0.0150(9) Uani d . 1 1
C C6 0.2115(9) 0.3004(8) 0.6655(4) 0.0186(10) Uani d . 1 1
C C7 0.1739(10) 0.1275(9) 0.5916(4) 0.0295(12) Uani d . 1 1
H H7A 0.2402 -0.0225 0.6134 0.044 Uiso calc R 1 1
H H7B 0.2543 0.1459 0.5204 0.044 Uiso calc R 1 1
H H7C 0.0031 0.1484 0.5935 0.044 Uiso calc R 1 1
C C8 0.4802(10) 0.2668(10) 0.6597(4) 0.0303(12) Uani d . 1 1
H H8A 0.5076 0.3804 0.7045 0.045 Uiso calc R 1 1
H H8B 0.5581 0.2801 0.5876 0.045 Uiso calc R 1 1
H H8C 0.5466 0.1185 0.6834 0.045 Uiso calc R 1 1
C C9 0.1040(12) 0.5355(9) 0.6314(4) 0.0358(14) Uani d . 1 1
H H9A -0.0690 0.5593 0.6396 0.054 Uiso calc R 1 1
H H9B 0.1730 0.5500 0.5581 0.054 Uiso calc R 1 1
H H9C 0.1396 0.6468 0.6746 0.054 Uiso calc R 1 1

loop_
_atom_site_aniso_label
_atom_site_aniso_U_11
_atom_site_aniso_U_22
_atom_site_aniso_U_33
_atom_site_aniso_U_12
_atom_site_aniso_U_13
_atom_site_aniso_U_23
Cl1 0.0211(6) 0.0222(6) 0.0284(6) -0.0127(4) 0.0011(5) -0.0006(4)
N1 0.0168(19) 0.0172(18) 0.020(2) -0.0089(15) -0.0062(15) 0.0031(15)
C1 0.018(2) 0.016(2) 0.027(2) -0.0082(18) -0.0080(19) 0.0013(18)
C2 0.019(2) 0.014(2) 0.026(3) -0.0034(18) -0.0075(19) -0.0018(18)
C3 0.014(2) 0.014(2) 0.020(2) -0.0001(17) -0.0051(18) -0.0012(17)
C4 0.016(2) 0.022(2) 0.024(2) -0.0095(19) -0.0028(19) 0.0025(19)
C5 0.012(2) 0.015(2) 0.021(2) -0.0048(17) -0.0073(17) 0.0014(18)
C6 0.023(2) 0.017(2) 0.017(2) -0.0079(19) -0.0023(19) 0.0010(17)
C7 0.034(3) 0.032(3) 0.021(3) -0.012(2) 0.002(2) -0.009(2)
C8 0.023(3) 0.040(3) 0.028(3) -0.013(2) 0.000(2) -0.002(2)
C9 0.052(4) 0.025(3) 0.022(3) 0.001(3) -0.001(3) 0.005(2)

loop_
_atom_type_symbol
_atom_type_description
_atom_type_scat_dispersion_real
_atom_type_scat_dispersion_imag
_atom_type_scat_source
C C 0.0033 0.0016 'International Tables Vol C Tables 4.2.6.8 and 6.1.1.4'
H H 0.0000 0.0000 'International Tables Vol C Tables 4.2.6.8 and 6.1.1.4'
N N 0.0061 0.0033 'International Tables Vol C Tables 4.2.6.8 and 6.1.1.4'
Cl Cl 0.1484 0.1585 'International Tables Vol C Tables 4.2.6.8 and 6.1.1.4'

loop_
_geom_angle_atom_site_label_1
_geom_angle_atom_site_label_2
_geom_angle_atom_site_label_3
_geom_angle_site_symmetry_3
_geom_angle
C1 N1 C5 . 122.0(4)
C1 N1 H1 . 113(3)
C5 N1 H1 . 125(3)
N1 C1 C2 . 121.2(4)
N1 C1 H1A . 119.4
C2 C1 H1A . 119.4
C1 C2 C3 . 119.1(4)
C1 C2 H2A . 120.4
C3 C2 H2A . 120.4
C2 C3 C4 . 118.1(4)
C2 C3 C6 . 122.7(4)
C4 C3 C6 . 119.1(4)
C5 C4 C3 . 121.2(4)
C5 C4 H4A . 119.4
C3 C4 H4A . 119.4
N1 C5 C4 . 118.3(4)
N1 C5 C5 2_567 117.1(5)
C4 C5 C5 2_567 124.6(5)
C3 C6 C7 . 112.4(4)
C3 C6 C8 . 110.2(4)
C7 C6 C8 . 108.5(4)
C3 C6 C9 . 106.8(4)
C7 C6 C9 . 109.1(4)
C8 C6 C9 . 109.9(4)
C6 C7 H7A . 109.5
C6 C7 H7B . 109.5
H7A C7 H7B . 109.5
C6 C7 H7C . 109.5
H7A C7 H7C . 109.5
H7B C7 H7C . 109.5
C6 C8 H8A . 109.5
C6 C8 H8B . 109.5
H8A C8 H8B . 109.5
C6 C8 H8C . 109.5
H8A C8 H8C . 109.5
H8B C8 H8C . 109.5
C6 C9 H9A . 109.5
C6 C9 H9B . 109.5
H9A C9 H9B . 109.5
C6 C9 H9C . 109.5
H9A C9 H9C . 109.5
H9B C9 H9C . 109.5

loop_
_geom_bond_atom_site_label_1
_geom_bond_atom_site_label_2
_geom_bond_site_symmetry_2
_geom_bond_distance
N1 C1 . 1.340(6)
N1 C5 . 1.361(5)
N1 H1 . 0.952(10)
C1 C2 . 1.378(7)
C1 H1A . 0.9500
C2 C3 . 1.396(6)
C2 H2A . 0.9500
C3 C4 . 1.399(6)
C3 C6 . 1.526(6)
C4 C5 . 1.383(6)
C4 H4A . 0.9500
C5 C5 2_567 1.478(9)
C6 C7 . 1.530(7)
C6 C8 . 1.536(7)
C6 C9 . 1.541(7)
C7 H7A . 0.9800
C7 H7B . 0.9800
C7 H7C . 0.9800
C8 H8A . 0.9800
C8 H8B . 0.9800
C8 H8C . 0.9800
C9 H9A . 0.9800
C9 H9B . 0.9800
C9 H9C . 0.9800

loop_
_geom_hbond_atom_site_label_D
_geom_hbond_atom_site_label_H
_geom_hbond_atom_site_label_A
_geom_hbond_site_symmetry_A
_geom_hbond_distance_DH
_geom_hbond_distance_HA
_geom_hbond_distance_DA
_geom_hbond_angle_DHA
N1 H1 Cl1 . 0.952(10) 2.05(2) 2.967(4) 162(5)
C1 H1A Cl1 2_457 0.95 2.70 3.479(3) 140
C4 H4A Cl1 2_567 0.95 2.61 3.543(9) 166

loop_
_geom_torsion_atom_site_label_1
_geom_torsion_atom_site_label_2
_geom_torsion_atom_site_label_3
_geom_torsion_atom_site_label_4
_geom_torsion_site_symmetry_4
_geom_torsion
C5 N1 C1 C2 . -1.8(7)
N1 C1 C2 C3 . -0.9(7)
C1 C2 C3 C4 . 2.8(7)
C1 C2 C3 C6 . -174.2(4)
C2 C3 C4 C5 . -2.2(7)
C6 C3 C4 C5 . 174.9(4)
C1 N1 C5 C4 . 2.4(6)
C1 N1 C5 C5 2_567 -179.1(5)
C3 C4 C5 N1 . -0.3(7)
C3 C4 C5 C5 2_567 -178.7(5)
C2 C3 C6 C7 . -6.6(6)
C4 C3 C6 C7 . 176.5(4)
C2 C3 C6 C8 . -127.7(5)
C4 C3 C6 C8 . 55.4(6)
C2 C3 C6 C9 . 113.0(5)
C4 C3 C6 C9 . -64.0(6)
